data_2100431
loop_
_publ_author_name
'Bartlett, Stewart W.'
'Coles, Simon J.'
'Davies, David B.'
'Hursthouse, Michael B.'
'\.Ibi\,sogundefinedlu, Hanife'
'Kili\,c, Adem'
'Shaw, Robert A.'
'\"Un, \.Ilker'

_publ_section_title
;
 Structural investigations of phosphorus--nitrogen compounds. 7.
 Relationships between physical properties, electron densities,
 reaction mechanisms and hydrogen-bonding motifs of
 N~3~P~3~Cl~(6{-~<i>n</i>)}(NHBu^<i>t^</i>)~<i>n~</i> derivatives
;
_journal_coeditor_code DE5025
_journal_date_accepted 2006-01-08
_journal_date_recd_electronic 2005-11-02
_journal_issue 2
_journal_name_full 'Acta Crystallographica Section B'
_journal_page_first 321
_journal_page_last 329
_journal_paper_category FA
_journal_paper_doi 10.1107/S0108768106000851
_journal_volume 62
_journal_year 2006
_chemical_formula_sum 'C4 H10 Cl5 N4 P3'
_chemical_formula_weight 384.32
_chemical_melting_point 319.15
_chemical_name_systematic
;
 1-tert-butylamino-1,3,3,5,5-pentachlorocyclotriphosphazatriene
;
_space_group_IT_number 14
_symmetry_cell_setting monoclinic
_symmetry_space_group_name_Hall '-P 2ybc'
_symmetry_space_group_name_H-M 'P 1 21/c 1'
_atom_sites_solution_hydrogens geom
_atom_sites_solution_primary direct
_atom_sites_solution_secondary difmap
_audit_creation_method SHELXL-97
_cell_angle_alpha 90.00
_cell_angle_beta 104.132(7)
_cell_angle_gamma 90.00
_cell_formula_units_Z 8
_cell_length_a 13.8045(14)
_cell_length_b 10.7964(16)
_cell_length_c 20.7719(12)
_cell_measurement_reflns_used 6816
_cell_measurement_temperature 120(2)
_cell_measurement_theta_max 27.48
_cell_measurement_theta_min 2.91
_cell_volume 3002.1(6)
_computing_cell_refinement 'DENZO (Otwinowski & Minor, 1997) & COLLECT (Hooft, 1998)'
_computing_data_collection 'COLLECT (Hooft, 1998)'
_computing_data_reduction 'DENZO (Otwinowski & Minor, 1997) & COLLECT (Hooft, 1998)'
_computing_structure_refinement 'SHELXL-97 (Sheldrick, 1997)'
_diffrn_ambient_temperature 120(2)
_diffrn_detector_area_resol_mean 9.091
_diffrn_measured_fraction_theta_full 0.997
_diffrn_measured_fraction_theta_max 0.997
_diffrn_measurement_device_type 'Bruker-Nonius 95mm CCD camera on \k-goniostat'
_diffrn_measurement_method '\F & \w scans'
_diffrn_radiation_monochromator graphite
_diffrn_radiation_source 'Bruker-Nonius FR591 rotating anode'
_diffrn_radiation_type MoK\a
_diffrn_radiation_wavelength 0.71073
_diffrn_reflns_av_R_equivalents 0.0437
_diffrn_reflns_av_sigmaI/netI 0.0371
_diffrn_reflns_limit_h_max 17
_diffrn_reflns_limit_h_min -17
_diffrn_reflns_limit_k_max 14
_diffrn_reflns_limit_k_min -14
_diffrn_reflns_limit_l_max 26
_diffrn_reflns_limit_l_min -26
_diffrn_reflns_number 40456
_diffrn_reflns_theta_full 27.50
_diffrn_reflns_theta_max 27.50
_diffrn_reflns_theta_min 3.04
_exptl_absorpt_coefficient_mu 1.266
_exptl_absorpt_correction_T_max 0.9751
_exptl_absorpt_correction_T_min 0.8042
_exptl_absorpt_correction_type multi-scan
_exptl_absorpt_process_details 'SORTAV (Blessing, 1997)'
_exptl_crystal_colour colourless
_exptl_crystal_density_diffrn 1.701
_exptl_crystal_density_method 'not measured'
_exptl_crystal_description 'cut plate'
_exptl_crystal_F_000 1536
_exptl_crystal_size_max 0.18
_exptl_crystal_size_mid 0.10
_exptl_crystal_size_min 0.02
_refine_diff_density_max 0.486
_refine_diff_density_min -0.498
_refine_ls_extinction_coef 0.0021(2)
_refine_ls_extinction_expression Fc^*^=kFc[1+0.001xFc^2^\l^3^/sin(2\q)]^-1/4^
_refine_ls_extinction_method SHELXL
_refine_ls_goodness_of_fit_ref 1.072
_refine_ls_hydrogen_treatment difmap
_refine_ls_matrix_type full
_refine_ls_number_parameters 370
_refine_ls_number_reflns 6867
_refine_ls_number_restraints 0
_refine_ls_restrained_S_all 1.072
_refine_ls_R_factor_all 0.0492
_refine_ls_R_factor_gt 0.0339
_refine_ls_shift/su_max 0.001
_refine_ls_shift/su_mean 0.000
_refine_ls_structure_factor_coef Fsqd
_refine_ls_weighting_details 'calc w=1/[\s^2^(Fo^2^)+(0.0415P)^2^+1.5716P] where P=(Fo^2^+2Fc^2^)/3'
_refine_ls_weighting_scheme calc
_refine_ls_wR_factor_gt 0.0787
_refine_ls_wR_factor_ref 0.0862
_reflns_number_gt 5549
_reflns_number_total 6867
_reflns_threshold_expression >2sigma(I)
_cod_data_source_file de5025.cif
_cod_data_source_block 2
_cod_depositor_comments
;
The following automatic conversions were performed:
'_symmetry_cell_setting' value 'Monoclinic' changed to 'monoclinic'
according to '/home/saulius/struct/CIF-dictionaries/cif_core.dic'
dictionary named 'cif_core.dic' version 2.4.1 from 2010-06-29.

Automatic conversion script
Id: cif_fix_enum 1527 2010-12-29 10:47:43Z saulius 

The following automatic conversions were performed:

'_chemical_melting_point' value '46\%C' was changed to '319.15' - it
was converted from degrees Celsius(C) to Kelvins(K).

Automatic conversion script
Id: cif_fix_values 1646 2011-03-28 12:23:43Z adriana 

The following automatic conversions were performed:

'_chemical_melting_point' value '46\%C' was changed to '319.15' - it
was converted from degrees Celsius(C) to
Kelvins(K).

'_symmetry_cell_setting' value 'Monoclinic' changed to
'monoclinic' according to
/home/saulius/struct/CIF-dictionaries/cif_core.dic dictionary named
'cif_core.dic' version 2.4.1 from 2010-06-29.

Automatic conversion script
Id: cif_fix_values 1715 2011-07-08 13:25:40Z adriana 
;
_cod_original_sg_symbol_H-M P2(1)/c
_cod_database_code 2100431

loop_
_symmetry_equiv_pos_as_xyz
'x, y, z'
'-x, y+1/2, -z+1/2'
'-x, -y, -z'
'x, -y-1/2, z-1/2'

loop_
_atom_site_type_symbol
_atom_site_label
_atom_site_fract_x
_atom_site_fract_y
_atom_site_fract_z
_atom_site_U_iso_or_equiv
_atom_site_adp_type
_atom_site_calc_flag
_atom_site_occupancy
C C1 0.17129(17) 1.3566(2) 0.02067(11) 0.0200(5) Uani d 1
C C2 0.06088(19) 1.3307(3) -0.01014(13) 0.0267(5) Uani d 1
C C3 0.1898(2) 1.4958(2) 0.02625(14) 0.0281(5) Uani d 1
C C4 0.2045(2) 1.2962(2) 0.08855(12) 0.0258(5) Uani d 1
N N1 0.19717(16) 0.94770(19) -0.13223(10) 0.0262(5) Uani d 1
N N2 0.19499(15) 1.06715(17) -0.01843(9) 0.0221(4) Uani d 1
N N3 0.29851(14) 1.16389(18) -0.10223(9) 0.0203(4) Uani d 1
N N4 0.23111(15) 1.30907(17) -0.02485(10) 0.0190(4) Uani d 1
P P1 0.27037(4) 1.04750(5) -0.14864(3) 0.01853(13) Uani d 1
P P2 0.16093(4) 0.95511(5) -0.06614(3) 0.01894(13) Uani d 1
P P3 0.26885(4) 1.17078(5) -0.03256(3) 0.01697(13) Uani d 1
Cl Cl1 0.21669(5) 1.10893(6) -0.24080(3) 0.03175(15) Uani d 1
Cl Cl2 0.39452(5) 0.96200(6) -0.15753(3) 0.02996(15) Uani d 1
Cl Cl3 0.19861(5) 0.79780(5) -0.01638(3) 0.03274(15) Uani d 1
Cl Cl4 0.01293(4) 0.94518(6) -0.08895(3) 0.03296(15) Uani d 1
Cl Cl5 0.39640(5) 1.14713(6) 0.03862(3) 0.03337(16) Uani d 1
H H2A 0.0431(18) 1.365(2) -0.0526(13) 0.022(6) Uiso d 1
H H2B 0.023(2) 1.364(3) 0.0177(14) 0.036(8) Uiso d 1
H H2C 0.046(2) 1.242(3) -0.0130(13) 0.036(8) Uiso d 1
H H3A 0.257(2) 1.505(3) 0.0443(13) 0.027(7) Uiso d 1
H H3B 0.172(2) 1.533(2) -0.0176(14) 0.027(7) Uiso d 1
H H3C 0.151(2) 1.530(3) 0.0543(14) 0.035(8) Uiso d 1
H H4A 0.165(2) 1.333(3) 0.1171(15) 0.043(8) Uiso d 1
H H4B 0.276(2) 1.310(3) 0.1100(13) 0.028(7) Uiso d 1
H H4C 0.191(2) 1.208(3) 0.0842(14) 0.038(8) Uiso d 1
H H4N 0.2283(18) 1.349(2) -0.0552(12) 0.016(6) Uiso d 1
C C5 0.49140(17) 1.1284(2) 0.33533(12) 0.0232(5) Uani d 1
C C6 0.4741(2) 1.1961(3) 0.26974(15) 0.0363(7) Uani d 1
C C7 0.5492(2) 1.2093(3) 0.39132(16) 0.0383(7) Uani d 1
C C8 0.5476(2) 1.0082(3) 0.3331(2) 0.0404(7) Uani d 1
N N5 0.12289(14) 0.9223(2) 0.23559(9) 0.0255(4) Uani d 1
N N6 0.21928(13) 1.02251(18) 0.35386(9) 0.0199(4) Uani d 1
N N7 0.32415(14) 0.9041(2) 0.27736(10) 0.0295(5) Uani d 1
N N8 0.39181(15) 1.1045(2) 0.34894(11) 0.0264(5) Uani d 1
P P4 0.22630(4) 0.88148(6) 0.22243(3) 0.01944(13) Uani d 1
P P5 0.11899(4) 0.98830(6) 0.30245(3) 0.01815(13) Uani d 1
P P6 0.32529(4) 0.98200(5) 0.34220(3) 0.01789(13) Uani d 1
Cl Cl6 0.21650(5) 0.70290(6) 0.19752(3) 0.02974(15) Uani d 1
Cl Cl7 0.23985(5) 0.95840(6) 0.13795(3) 0.03634(17) Uani d 1
Cl Cl8 0.03513(5) 1.13916(6) 0.28189(3) 0.03327(16) Uani d 1
Cl Cl9 0.03580(4) 0.88348(6) 0.34766(3) 0.02836(14) Uani d 1
Cl Cl10 0.38806(5) 0.86825(7) 0.41762(3) 0.03675(17) Uani d 1
H H6A 0.435(2) 1.148(3) 0.2370(15) 0.040(9) Uiso d 1
H H6B 0.537(2) 1.217(3) 0.2576(14) 0.044(8) Uiso d 1
H H6C 0.438(3) 1.276(3) 0.2701(17) 0.063(11) Uiso d 1
H H7A 0.615(2) 1.231(3) 0.3834(15) 0.050(9) Uiso d 1
H H7B 0.515(2) 1.288(3) 0.3950(15) 0.047(9) Uiso d 1
H H7C 0.562(3) 1.160(3) 0.4311(18) 0.058(10) Uiso d 1
H H8A 0.610(2) 1.026(3) 0.3230(14) 0.039(8) Uiso d 1
H H8B 0.515(2) 0.955(3) 0.2961(15) 0.042(9) Uiso d 1
H H8C 0.558(3) 0.963(4) 0.376(2) 0.071(12) Uiso d 1
H H8N 0.366(2) 1.166(3) 0.3608(13) 0.026(7) Uiso d 1

loop_
_atom_site_aniso_label
_atom_site_aniso_U_11
_atom_site_aniso_U_22
_atom_site_aniso_U_33
_atom_site_aniso_U_12
_atom_site_aniso_U_13
_atom_site_aniso_U_23
C1 0.0267(12) 0.0161(12) 0.0190(11) 0.0017(9) 0.0092(10) -0.0025(9)
C2 0.0273(13) 0.0306(15) 0.0251(13) 0.0023(11) 0.0121(11) 0.0016(11)
C3 0.0371(16) 0.0185(13) 0.0300(14) 0.0025(11) 0.0104(13) -0.0027(10)
C4 0.0351(15) 0.0252(14) 0.0191(11) 0.0033(11) 0.0110(11) 0.0014(10)
N1 0.0335(12) 0.0238(11) 0.0245(10) -0.0090(9) 0.0133(9) -0.0085(8)
N2 0.0315(11) 0.0152(10) 0.0231(10) -0.0039(8) 0.0135(9) -0.0009(8)
N3 0.0232(10) 0.0181(10) 0.0228(10) -0.0026(8) 0.0117(8) -0.0018(8)
N4 0.0272(11) 0.0132(10) 0.0189(10) 0.0014(8) 0.0097(9) 0.0029(8)
P1 0.0213(3) 0.0177(3) 0.0178(3) 0.0012(2) 0.0071(2) -0.0008(2)
P2 0.0222(3) 0.0148(3) 0.0204(3) -0.0024(2) 0.0064(2) 0.0002(2)
P3 0.0197(3) 0.0141(3) 0.0179(3) -0.0009(2) 0.0061(2) -0.0003(2)
Cl1 0.0399(4) 0.0327(4) 0.0203(3) 0.0059(3) 0.0029(3) 0.0040(2)
Cl2 0.0280(3) 0.0291(3) 0.0342(3) 0.0092(3) 0.0104(3) -0.0037(2)
Cl3 0.0450(4) 0.0155(3) 0.0345(3) 0.0012(3) 0.0035(3) 0.0038(2)
Cl4 0.0221(3) 0.0410(4) 0.0352(3) -0.0039(3) 0.0059(3) 0.0008(3)
Cl5 0.0248(3) 0.0396(4) 0.0313(3) 0.0065(3) -0.0016(3) 0.0024(3)
C5 0.0164(11) 0.0228(13) 0.0327(13) -0.0002(9) 0.0108(10) -0.0009(10)
C6 0.0265(14) 0.0481(19) 0.0379(16) 0.0022(14) 0.0150(13) 0.0100(14)
C7 0.0253(14) 0.0468(19) 0.0432(17) -0.0061(13) 0.0092(13) -0.0141(15)
C8 0.0273(15) 0.0286(16) 0.073(2) 0.0020(12) 0.0282(16) -0.0028(16)
N5 0.0199(10) 0.0361(12) 0.0189(9) 0.0058(9) 0.0019(8) -0.0050(9)
N6 0.0175(9) 0.0237(11) 0.0199(9) -0.0012(8) 0.0073(8) -0.0047(8)
N7 0.0164(10) 0.0430(13) 0.0296(11) 0.0030(9) 0.0064(9) -0.0163(10)
N8 0.0198(10) 0.0185(11) 0.0462(13) -0.0002(8) 0.0184(10) -0.0029(9)
P4 0.0195(3) 0.0222(3) 0.0176(3) 0.0022(2) 0.0064(2) -0.0023(2)
P5 0.0166(3) 0.0213(3) 0.0179(3) 0.0020(2) 0.0068(2) -0.0001(2)
P6 0.0163(3) 0.0197(3) 0.0184(3) 0.0001(2) 0.0058(2) -0.0017(2)
Cl6 0.0296(3) 0.0221(3) 0.0383(3) -0.0009(2) 0.0096(3) -0.0046(2)
Cl7 0.0490(4) 0.0354(4) 0.0314(3) 0.0103(3) 0.0228(3) 0.0111(3)
Cl8 0.0320(3) 0.0288(3) 0.0396(3) 0.0128(3) 0.0099(3) 0.0048(3)
Cl9 0.0254(3) 0.0350(4) 0.0254(3) -0.0095(3) 0.0076(2) 0.0017(2)
Cl10 0.0366(4) 0.0386(4) 0.0366(3) 0.0096(3) 0.0119(3) 0.0178(3)

loop_
_atom_type_symbol
_atom_type_description
_atom_type_scat_dispersion_real
_atom_type_scat_dispersion_imag
_atom_type_scat_source
C C 0.0033 0.0016 'International Tables Vol C Tables 4.2.6.8 and 6.1.1.4'
H H 0.0000 0.0000 'International Tables Vol C Tables 4.2.6.8 and 6.1.1.4'
N N 0.0061 0.0033 'International Tables Vol C Tables 4.2.6.8 and 6.1.1.4'
P P 0.1023 0.0942 'International Tables Vol C Tables 4.2.6.8 and 6.1.1.4'
Cl Cl 0.1484 0.1585 'International Tables Vol C Tables 4.2.6.8 and 6.1.1.4'

loop_
_geom_angle_atom_site_label_1
_geom_angle_atom_site_label_2
_geom_angle_atom_site_label_3
_geom_angle
N4 C1 C4 110.64(19)
N4 C1 C3 106.22(19)
C4 C1 C3 110.2(2)
N4 C1 C2 108.78(18)
C4 C1 C2 110.8(2)
C3 C1 C2 110.1(2)
C1 C2 H2A 109.3(15)
C1 C2 H2B 108.9(17)
H2A C2 H2B 112(2)
C1 C2 H2C 112.4(17)
H2A C2 H2C 109(2)
H2B C2 H2C 105(2)
C1 C3 H3A 105.9(17)
C1 C3 H3B 109.8(16)
H3A C3 H3B 110(2)
C1 C3 H3C 108.4(17)
H3A C3 H3C 111(2)
H3B C3 H3C 111(2)
C1 C4 H4A 107.4(17)
C1 C4 H4B 113.3(15)
H4A C4 H4B 108(2)
C1 C4 H4C 109.1(17)
H4A C4 H4C 109(2)
H4B C4 H4C 110(2)
P1 N1 P2 120.85(13)
P2 N2 P3 122.38(12)
P1 N3 P3 120.80(12)
C1 N4 P3 128.93(16)
C1 N4 H4N 113.9(19)
P3 N4 H4N 113.8(19)
N1 P1 N3 119.38(10)
N1 P1 Cl1 109.22(8)
N3 P1 Cl1 107.54(8)
N1 P1 Cl2 108.39(9)
N3 P1 Cl2 109.70(8)
Cl1 P1 Cl2 101.05(4)
N2 P2 N1 118.84(10)
N2 P2 Cl4 109.04(8)
N1 P2 Cl4 108.49(9)
N2 P2 Cl3 109.35(8)
N1 P2 Cl3 108.14(9)
Cl4 P2 Cl3 101.60(4)
N2 P3 N3 116.88(10)
N2 P3 N4 113.50(10)
N3 P3 N4 107.17(10)
N2 P3 Cl5 105.06(8)
N3 P3 Cl5 106.65(8)
N4 P3 Cl5 106.93(8)
N8 C5 C6 107.7(2)
N8 C5 C7 106.9(2)
C6 C5 C7 110.5(2)
N8 C5 C8 111.1(2)
C6 C5 C8 110.8(2)
C7 C5 C8 109.8(2)
C5 C6 H6A 109.2(19)
C5 C6 H6B 112.5(18)
H6A C6 H6B 110(2)
C5 C6 H6C 112(2)
H6A C6 H6C 107(3)
H6B C6 H6C 106(3)
C5 C7 H7A 110.1(19)
C5 C7 H7B 112.7(19)
H7A C7 H7B 106(3)
C5 C7 H7C 107(2)
H7A C7 H7C 107(3)
H7B C7 H7C 114(3)
C5 C8 H8A 109.3(18)
C5 C8 H8B 112.6(18)
H8A C8 H8B 102(2)
C5 C8 H8C 111(2)
H8A C8 H8C 110(3)
H8B C8 H8C 111(3)
P5 N5 P4 120.40(12)
P5 N6 P6 121.25(11)
P4 N7 P6 122.14(12)
C5 N8 P6 131.54(17)
C5 N8 H8N 114.4(19)
P6 N8 H8N 114.0(19)
N7 P4 N5 119.15(10)
N7 P4 Cl7 109.17(9)
N5 P4 Cl7 108.62(8)
N7 P4 Cl6 109.47(9)
N5 P4 Cl6 107.94(9)
Cl7 P4 Cl6 100.94(4)
N6 P5 N5 119.46(10)
N6 P5 Cl8 108.91(8)
N5 P5 Cl8 109.00(8)
N6 P5 Cl9 108.97(8)
N5 P5 Cl9 107.78(9)
Cl8 P5 Cl9 101.17(4)
N7 P6 N8 113.58(12)
N7 P6 N6 116.98(10)
N8 P6 N6 106.72(11)
N7 P6 Cl10 104.53(9)
N8 P6 Cl10 107.95(9)
N6 P6 Cl10 106.54(7)

loop_
_geom_bond_atom_site_label_1
_geom_bond_atom_site_label_2
_geom_bond_distance
C1 N4 1.490(3)
C1 C4 1.519(3)
C1 C3 1.524(3)
C1 C2 1.528(3)
C2 H2A 0.93(3)
C2 H2B 0.94(3)
C2 H2C 0.98(3)
C3 H3A 0.91(3)
C3 H3B 0.97(3)
C3 H3C 0.95(3)
C4 H4A 0.99(3)
C4 H4B 0.99(3)
C4 H4C 0.97(3)
N1 P1 1.570(2)
N1 P2 1.5737(19)
N2 P2 1.562(2)
N2 P3 1.5886(19)
N3 P1 1.5736(19)
N3 P3 1.5991(18)
N4 P3 1.6021(19)
N4 H4N 0.76(3)
P1 Cl1 1.9902(8)
P1 Cl2 1.9946(8)
P2 Cl4 1.9844(9)
P2 Cl3 1.9901(9)
P3 Cl5 2.0200(9)
C5 N8 1.492(3)
C5 C6 1.513(4)
C5 C7 1.516(4)
C5 C8 1.518(4)
C6 H6A 0.92(3)
C6 H6B 0.99(3)
C6 H6C 1.00(4)
C7 H7A 0.99(3)
C7 H7B 0.98(3)
C7 H7C 0.96(4)
C8 H8A 0.96(3)
C8 H8B 0.98(3)
C8 H8C 1.00(4)
N5 P5 1.5733(19)
N5 P4 1.581(2)
N6 P5 1.5722(19)
N6 P6 1.6014(18)
N7 P4 1.560(2)
N7 P6 1.585(2)
N8 P6 1.597(2)
N8 H8N 0.82(3)
P4 Cl7 1.9909(8)
P4 Cl6 1.9922(9)
P5 Cl8 1.9834(9)
P5 Cl9 2.0020(8)
P6 Cl10 2.0125(9)

loop_
_cod_related_entry_id
_cod_related_entry_database
_cod_related_entry_code
1 ChemSpider 30654445
